data_4109633
loop_
_publ_author_name
'Wonhee Jeong'
'James L. Hedrick'
'Robert M. Waymouth'

_publ_section_title
;
 Organic Spirocyclic Initiators for the Ring-Expansion Polymerization of
 \b-Lactones
;
_journal_name_full 'Journal of the American Chemical Society'
_journal_page_first 8414
_journal_page_last 8415
_journal_paper_doi 10.1021/ja072037q
_journal_volume 129
_journal_year 2007
_chemical_formula_sum 'C25 H32 N2 O2'
_chemical_formula_weight 392.53
_chemical_name_systematic
; 
 ? 
;
_space_group_IT_number 2
_symmetry_cell_setting triclinic
_symmetry_space_group_name_Hall '-P 1'
_symmetry_space_group_name_H-M 'P -1'
_atom_sites_solution_hydrogens geom
_atom_sites_solution_primary direct
_atom_sites_solution_secondary difmap
_audit_creation_method SHELXL-97
_cell_angle_alpha 72.06(3)
_cell_angle_beta 88.64(3)
_cell_angle_gamma 75.98(3)
_cell_formula_units_Z 2
_cell_length_a 8.1827(16)
_cell_length_b 11.172(2)
_cell_length_c 12.991(3)
_cell_measurement_reflns_used 1613
_cell_measurement_temperature 143(2)
_cell_measurement_theta_max 26.42
_cell_measurement_theta_min 3.30
_cell_volume 1094.5(5)
_computing_cell_refinement 'Bruker XSCANS'
_computing_data_collection 'Bruker XSCANS'
_computing_data_reduction 'Bruker SHELXTL'
_computing_molecular_graphics 'Bruker SHELXTL'
_computing_publication_material 'Bruker SHELXTL'
_computing_structure_refinement 'SHELXL-97 (Sheldrick, 1997)'
_computing_structure_solution 'SHELXS-97 (Sheldrick, 1990)'
_diffrn_ambient_temperature 143(2)
_diffrn_measured_fraction_theta_full 0.912
_diffrn_measured_fraction_theta_max 0.912
_diffrn_measurement_device_type 'Bruker P4'
_diffrn_measurement_method '\w scans'
_diffrn_radiation_monochromator graphite
_diffrn_radiation_source 'fine-focus sealed tube'
_diffrn_radiation_type MoK\a
_diffrn_radiation_wavelength 0.71073
_diffrn_reflns_av_R_equivalents 0.0249
_diffrn_reflns_av_sigmaI/netI 0.0486
_diffrn_reflns_limit_h_max 9
_diffrn_reflns_limit_h_min -10
_diffrn_reflns_limit_k_max 13
_diffrn_reflns_limit_k_min -13
_diffrn_reflns_limit_l_max 16
_diffrn_reflns_limit_l_min -15
_diffrn_reflns_number 8643
_diffrn_reflns_theta_full 26.42
_diffrn_reflns_theta_max 26.42
_diffrn_reflns_theta_min 3.30
_exptl_absorpt_coefficient_mu 0.075
_exptl_absorpt_correction_type none
_exptl_absorpt_process_details sadabs
_exptl_crystal_colour pale-yellow
_exptl_crystal_density_diffrn 1.191
_exptl_crystal_F_000 424
_exptl_crystal_size_max 0.25
_exptl_crystal_size_mid 0.20
_exptl_crystal_size_min 0.06
_refine_diff_density_max 0.554
_refine_diff_density_min -0.337
_refine_diff_density_rms 0.056
_refine_ls_extinction_method none
_refine_ls_goodness_of_fit_ref 1.046
_refine_ls_hydrogen_treatment mixed
_refine_ls_matrix_type full
_refine_ls_number_parameters 262
_refine_ls_number_reflns 4091
_refine_ls_number_restraints 0
_refine_ls_restrained_S_all 1.046
_refine_ls_R_factor_all 0.1190
_refine_ls_R_factor_gt 0.0688
_refine_ls_shift/su_max 0.000
_refine_ls_shift/su_mean 0.000
_refine_ls_structure_factor_coef Fsqd
_refine_ls_weighting_details 'calc w=1/[\s^2^(Fo^2^)+(0.1206P)^2^+0.4092P] where P=(Fo^2^+2Fc^2^)/3'
_refine_ls_weighting_scheme calc
_refine_ls_wR_factor_gt 0.1894
_refine_ls_wR_factor_ref 0.2209
_reflns_number_gt 2443
_reflns_number_total 4091
_reflns_threshold_expression >2sigma(I)
_cod_data_source_file ja072037qsi20070525_125953.cif
_cod_data_source_block wj-3-67s
_cod_original_cell_volume 1094.6(4)
_cod_database_code 4109633

loop_
_symmetry_equiv_pos_as_xyz
'x, y, z'
'-x, -y, -z'

loop_
_atom_site_label
_atom_site_type_symbol
_atom_site_fract_x
_atom_site_fract_y
_atom_site_fract_z
_atom_site_U_iso_or_equiv
_atom_site_adp_type
_atom_site_occupancy
_atom_site_symmetry_multiplicity
_atom_site_calc_flag
_atom_site_refinement_flags
O1 O 0.1999(2) 0.20321(19) 0.32476(16) 0.0380(5) Uani 1 1 d .
O2 O -0.1858(3) 0.1221(2) 0.33006(19) 0.0523(6) Uani 1 1 d .
N1 N 0.0008(3) 0.3159(2) 0.17723(18) 0.0368(6) Uani 1 1 d .
N2 N -0.0658(3) 0.3505(2) 0.33455(18) 0.0365(6) Uani 1 1 d .
C1 C -0.0887(5) 0.4501(3) 0.1504(3) 0.0555(10) Uani 1 1 d .
H1A H -0.2051 0.4638 0.1218 0.067 Uiso 1 1 calc R
H1B H -0.0300 0.5061 0.0959 0.067 Uiso 1 1 calc R
C2 C -0.0893(5) 0.4780(3) 0.2562(3) 0.0516(9) Uani 1 1 d .
H2A H 0.0040 0.5177 0.2631 0.062 Uiso 1 1 calc R
H2B H -0.1978 0.5363 0.2641 0.062 Uiso 1 1 calc R
C3 C 0.0230(4) 0.2517(3) 0.2922(2) 0.0319(7) Uani 1 1 d .
C4 C 0.2468(5) 0.0686(3) 0.3815(4) 0.0667(11) Uani 1 1 d .
H4A H 0.2435 0.0612 0.4602 0.080 Uiso 1 1 calc R
C5 C 0.1086(4) 0.0132(3) 0.3589(3) 0.0489(9) Uani 1 1 d .
H5A H 0.1353 -0.0239 0.2986 0.059 Uiso 1 1 calc R
H5B H 0.0891 -0.0554 0.4239 0.059 Uiso 1 1 calc R
C6 C -0.0399(4) 0.1253(3) 0.3289(2) 0.0369(7) Uani 1 1 d .
C7 C 0.0927(4) 0.2639(3) 0.0993(2) 0.0334(7) Uani 1 1 d .
C8 C 0.2558(4) 0.2799(3) 0.0739(2) 0.0389(8) Uani 1 1 d .
C9 C 0.3363(4) 0.2293(3) -0.0047(2) 0.0428(8) Uani 1 1 d .
H9A H 0.4468 0.2390 -0.0219 0.051 Uiso 1 1 calc R
C10 C 0.2614(4) 0.1649(3) -0.0591(2) 0.0425(8) Uani 1 1 d .
C11 C 0.0996(4) 0.1546(3) -0.0345(2) 0.0445(8) Uani 1 1 d .
H11A H 0.0457 0.1122 -0.0715 0.053 Uiso 1 1 calc R
C12 C 0.0119(4) 0.2043(3) 0.0430(2) 0.0390(7) Uani 1 1 d .
C13 C 0.3424(5) 0.3538(4) 0.1243(3) 0.0590(10) Uani 1 1 d .
H13A H 0.2701 0.3836 0.1773 0.088 Uiso 1 1 calc R
H13B H 0.3641 0.4289 0.0678 0.088 Uiso 1 1 calc R
H13C H 0.4496 0.2971 0.1608 0.088 Uiso 1 1 calc R
C14 C 0.3525(5) 0.1111(4) -0.1436(3) 0.0591(10) Uani 1 1 d .
H14A H 0.2801 0.0697 -0.1729 0.089 Uiso 1 1 calc R
H14B H 0.4569 0.0468 -0.1106 0.089 Uiso 1 1 calc R
H14C H 0.3797 0.1818 -0.2023 0.089 Uiso 1 1 calc R
C15 C -0.1681(4) 0.1980(4) 0.0610(3) 0.0589(10) Uani 1 1 d .
H15A H -0.2104 0.2368 0.1177 0.088 Uiso 1 1 calc R
H15B H -0.1745 0.1072 0.0837 0.088 Uiso 1 1 calc R
H15C H -0.2369 0.2459 -0.0064 0.088 Uiso 1 1 calc R
C16 C -0.1177(4) 0.3332(3) 0.4426(2) 0.0322(7) Uani 1 1 d .
C17 C -0.2892(4) 0.3416(3) 0.4621(2) 0.0355(7) Uani 1 1 d .
C18 C -0.3420(4) 0.3310(3) 0.5655(2) 0.0411(8) Uani 1 1 d .
H18A H -0.4584 0.3383 0.5779 0.049 Uiso 1 1 calc R
C19 C -0.2303(4) 0.3099(3) 0.6522(2) 0.0385(7) Uani 1 1 d .
C20 C -0.0631(4) 0.3030(3) 0.6308(2) 0.0365(7) Uani 1 1 d .
H20A H 0.0150 0.2879 0.6891 0.044 Uiso 1 1 calc R
C21 C -0.0036(3) 0.3172(3) 0.5276(2) 0.0321(7) Uani 1 1 d .
C22 C -0.4185(4) 0.3639(4) 0.3727(3) 0.0484(9) Uani 1 1 d .
H22A H -0.3627 0.3693 0.3044 0.073 Uiso 1 1 calc R
H22B H -0.5036 0.4452 0.3650 0.073 Uiso 1 1 calc R
H22C H -0.4732 0.2916 0.3908 0.073 Uiso 1 1 calc R
C23 C -0.2892(5) 0.2936(4) 0.7647(3) 0.0564(10) Uani 1 1 d .
H23A H -0.1932 0.2796 0.8143 0.085 Uiso 1 1 calc R
H23B H -0.3389 0.2187 0.7877 0.085 Uiso 1 1 calc R
H23C H -0.3741 0.3720 0.7655 0.085 Uiso 1 1 calc R
C24 C 0.1769(4) 0.3230(3) 0.5101(3) 0.0440(8) Uani 1 1 d .
H24A H 0.2344 0.3096 0.5796 0.066 Uiso 1 1 calc R
H24B H 0.1805 0.4082 0.4601 0.066 Uiso 1 1 calc R
H24C H 0.2335 0.2550 0.4793 0.066 Uiso 1 1 calc R
C25 C 0.4209(5) 0.0111(4) 0.3646(4) 0.0806(14) Uani 1 1 d .
H25A H 0.4952 0.0580 0.3848 0.121 Uiso 1 1 calc R
H25B H 0.4322 0.0168 0.2880 0.121 Uiso 1 1 calc R
H25C H 0.4525 -0.0802 0.4094 0.121 Uiso 1 1 calc R

loop_
_atom_site_aniso_label
_atom_site_aniso_U_11
_atom_site_aniso_U_22
_atom_site_aniso_U_33
_atom_site_aniso_U_23
_atom_site_aniso_U_13
_atom_site_aniso_U_12
O1 0.0387(12) 0.0317(11) 0.0393(11) -0.0083(9) 0.0005(9) -0.0041(9)
O2 0.0475(15) 0.0449(14) 0.0659(16) -0.0150(12) 0.0113(11) -0.0176(11)
N1 0.0437(15) 0.0311(14) 0.0298(13) -0.0074(11) 0.0058(11) -0.0016(11)
N2 0.0476(16) 0.0282(13) 0.0305(13) -0.0086(11) 0.0057(11) -0.0045(11)
C1 0.076(3) 0.0381(19) 0.0369(18) -0.0030(15) 0.0091(16) 0.0030(17)
C2 0.075(3) 0.0319(18) 0.0426(18) -0.0088(15) 0.0119(16) -0.0081(17)
C3 0.0340(16) 0.0331(16) 0.0274(14) -0.0097(12) 0.0065(11) -0.0064(13)
C4 0.053(2) 0.037(2) 0.096(3) -0.007(2) -0.008(2) -0.0022(17)
C5 0.051(2) 0.0337(18) 0.056(2) -0.0085(16) 0.0078(16) -0.0073(16)
C6 0.0446(19) 0.0351(17) 0.0307(15) -0.0108(13) 0.0082(13) -0.0089(14)
C7 0.0369(17) 0.0310(16) 0.0282(14) -0.0060(12) 0.0059(12) -0.0056(13)
C8 0.0400(18) 0.0394(18) 0.0332(15) -0.0035(13) 0.0045(13) -0.0129(14)
C9 0.0361(18) 0.0454(19) 0.0412(17) -0.0057(15) 0.0093(14) -0.0100(15)
C10 0.0433(19) 0.0411(19) 0.0383(16) -0.0106(14) 0.0120(14) -0.0045(15)
C11 0.048(2) 0.049(2) 0.0439(18) -0.0224(16) 0.0103(15) -0.0163(16)
C12 0.0392(18) 0.0436(18) 0.0346(16) -0.0140(14) 0.0061(13) -0.0089(14)
C13 0.062(2) 0.074(3) 0.052(2) -0.0213(19) 0.0152(17) -0.038(2)
C14 0.057(2) 0.063(2) 0.057(2) -0.0249(19) 0.0226(18) -0.0077(19)
C15 0.044(2) 0.095(3) 0.058(2) -0.045(2) 0.0154(16) -0.030(2)
C16 0.0384(17) 0.0276(15) 0.0311(14) -0.0114(12) 0.0051(12) -0.0062(13)
C17 0.0348(17) 0.0344(17) 0.0396(16) -0.0175(13) 0.0008(13) -0.0048(13)
C18 0.0337(17) 0.0454(19) 0.0490(19) -0.0207(15) 0.0100(14) -0.0114(14)
C19 0.0476(19) 0.0374(17) 0.0339(16) -0.0148(13) 0.0078(13) -0.0127(14)
C20 0.0430(18) 0.0339(17) 0.0339(15) -0.0116(13) -0.0032(13) -0.0098(14)
C21 0.0339(16) 0.0296(16) 0.0358(15) -0.0144(13) 0.0028(12) -0.0077(13)
C22 0.0358(18) 0.058(2) 0.053(2) -0.0273(17) -0.0030(14) -0.0020(16)
C23 0.068(2) 0.063(2) 0.0429(19) -0.0199(18) 0.0172(17) -0.023(2)
C24 0.0391(18) 0.048(2) 0.0509(19) -0.0226(16) 0.0011(14) -0.0133(15)
C25 0.052(3) 0.051(2) 0.130(4) -0.027(3) 0.008(2) 0.000(2)

loop_
_atom_type_symbol
_atom_type_description
_atom_type_scat_dispersion_real
_atom_type_scat_dispersion_imag
_atom_type_scat_source
C C 0.0033 0.0016 'International Tables Vol C Tables 4.2.6.8 and 6.1.1.4'
H H 0.0000 0.0000 'International Tables Vol C Tables 4.2.6.8 and 6.1.1.4'
N N 0.0061 0.0033 'International Tables Vol C Tables 4.2.6.8 and 6.1.1.4'
O O 0.0106 0.0060 'International Tables Vol C Tables 4.2.6.8 and 6.1.1.4'

loop_
_geom_angle_atom_site_label_1
_geom_angle_atom_site_label_2
_geom_angle_atom_site_label_3
_geom_angle
C4 O1 C3 113.5(2)
C7 N1 C1 122.0(2)
C7 N1 C3 123.6(2)
C1 N1 C3 112.7(2)
C3 N2 C16 126.4(2)
C3 N2 C2 111.7(2)
C16 N2 C2 121.7(2)
N1 C1 C2 103.8(3)
N2 C2 C1 102.6(3)
N2 C3 N1 102.3(2)
N2 C3 O1 115.2(2)
N1 C3 O1 110.3(2)
N2 C3 C6 114.2(2)
N1 C3 C6 113.4(2)
O1 C3 C6 101.8(2)
O1 C4 C25 111.4(3)
O1 C4 C5 106.7(3)
C25 C4 C5 120.2(4)
C6 C5 C4 104.0(3)
O2 C6 C5 127.0(3)
O2 C6 C3 124.5(3)
C5 C6 C3 108.4(3)
C12 C7 C8 120.4(3)
C12 C7 N1 118.2(3)
C8 C7 N1 121.2(3)
C9 C8 C7 118.1(3)
C9 C8 C13 119.1(3)
C7 C8 C13 122.7(3)
C8 C9 C10 122.7(3)
C11 C10 C9 117.6(3)
C11 C10 C14 121.2(3)
C9 C10 C14 121.2(3)
C10 C11 C12 122.4(3)
C7 C12 C11 118.8(3)
C7 C12 C15 121.3(3)
C11 C12 C15 119.9(3)
C21 C16 C17 119.7(3)
C21 C16 N2 121.3(3)
C17 C16 N2 118.8(2)
C18 C17 C16 119.3(3)
C18 C17 C22 118.8(3)
C16 C17 C22 121.9(3)
C17 C18 C19 122.2(3)
C20 C19 C18 117.4(3)
C20 C19 C23 121.3(3)
C18 C19 C23 121.3(3)
C19 C20 C21 123.0(3)
C20 C21 C16 118.4(3)
C20 C21 C24 119.0(3)
C16 C21 C24 122.6(3)

loop_
_geom_bond_atom_site_label_1
_geom_bond_atom_site_label_2
_geom_bond_distance
O1 C4 1.415(4)
O1 C3 1.441(3)
O2 C6 1.203(4)
N1 C7 1.429(4)
N1 C1 1.437(4)
N1 C3 1.438(3)
N2 C3 1.420(4)
N2 C16 1.425(4)
N2 C2 1.444(4)
C1 C2 1.499(5)
C3 C6 1.553(4)
C4 C25 1.456(5)
C4 C5 1.489(5)
C5 C6 1.476(4)
C7 C12 1.396(4)
C7 C8 1.408(4)
C8 C9 1.393(4)
C8 C13 1.500(5)
C9 C10 1.393(5)
C10 C11 1.378(4)
C10 C14 1.508(4)
C11 C12 1.398(4)
C12 C15 1.501(4)
C16 C21 1.404(4)
C16 C17 1.406(4)
C17 C18 1.379(4)
C17 C22 1.511(4)
C18 C19 1.393(4)
C19 C20 1.379(4)
C19 C23 1.498(4)
C20 C21 1.390(4)
C21 C24 1.502(4)

loop_
_geom_torsion_atom_site_label_1
_geom_torsion_atom_site_label_2
_geom_torsion_atom_site_label_3
_geom_torsion_atom_site_label_4
_geom_torsion
C7 N1 C1 C2 -152.6(3)
C3 N1 C1 C2 12.7(4)
C3 N2 C2 C1 27.3(4)
C16 N2 C2 C1 -156.9(3)
N1 C1 C2 N2 -22.9(4)
C16 N2 C3 N1 164.9(3)
C2 N2 C3 N1 -19.5(3)
C16 N2 C3 O1 -75.4(3)
C2 N2 C3 O1 100.2(3)
C16 N2 C3 C6 41.9(4)
C2 N2 C3 C6 -142.5(3)
C7 N1 C3 N2 168.3(2)
C1 N1 C3 N2 3.4(3)
C7 N1 C3 O1 45.3(4)
C1 N1 C3 O1 -119.7(3)
C7 N1 C3 C6 -68.2(3)
C1 N1 C3 C6 126.9(3)
C4 O1 C3 N2 120.1(3)
C4 O1 C3 N1 -124.7(3)
C4 O1 C3 C6 -4.1(3)
C3 O1 C4 C25 150.5(3)
C3 O1 C4 C5 17.5(4)
O1 C4 C5 C6 -23.3(4)
C25 C4 C5 C6 -151.3(4)
C4 C5 C6 O2 -160.0(3)
C4 C5 C6 C3 21.1(4)
N2 C3 C6 O2 45.2(4)
N1 C3 C6 O2 -71.5(4)
O1 C3 C6 O2 170.0(3)
N2 C3 C6 C5 -136.0(3)
N1 C3 C6 C5 107.3(3)
O1 C3 C6 C5 -11.1(3)
C1 N1 C7 C12 -94.8(4)
C3 N1 C7 C12 101.6(3)
C1 N1 C7 C8 80.7(4)
C3 N1 C7 C8 -82.9(4)
C12 C7 C8 C9 -3.1(4)
N1 C7 C8 C9 -178.5(2)
C12 C7 C8 C13 174.2(3)
N1 C7 C8 C13 -1.2(4)
C7 C8 C9 C10 0.5(4)
C13 C8 C9 C10 -176.9(3)
C8 C9 C10 C11 1.4(5)
C8 C9 C10 C14 -179.9(3)
C9 C10 C11 C12 -0.9(5)
C14 C10 C11 C12 -179.6(3)
C8 C7 C12 C11 3.6(4)
N1 C7 C12 C11 179.1(3)
C8 C7 C12 C15 -173.9(3)
N1 C7 C12 C15 1.7(4)
C10 C11 C12 C7 -1.6(5)
C10 C11 C12 C15 175.9(3)
C3 N2 C16 C21 78.9(4)
C2 N2 C16 C21 -96.3(4)
C3 N2 C16 C17 -105.6(3)
C2 N2 C16 C17 79.2(4)
C21 C16 C17 C18 -1.5(4)
N2 C16 C17 C18 -177.0(3)
C21 C16 C17 C22 177.6(3)
N2 C16 C17 C22 2.1(4)
C16 C17 C18 C19 -1.1(5)
C22 C17 C18 C19 179.7(3)
C17 C18 C19 C20 1.6(5)
C17 C18 C19 C23 -177.7(3)
C18 C19 C20 C21 0.6(5)
C23 C19 C20 C21 179.8(3)
C19 C20 C21 C16 -3.1(4)
C19 C20 C21 C24 173.3(3)
C17 C16 C21 C20 3.5(4)
N2 C16 C21 C20 178.9(2)
C17 C16 C21 C24 -172.7(3)
N2 C16 C21 C24 2.6(4)
